data_4505995
loop_
_publ_author_name
'Niu, Dan'
'Yang, Jin'
'Guo, Jiao'
'Kan, Wei-Qiu'
'Song, Shu-Yan'
'Du, Peng'
'Ma, Jian-Fang'

_publ_section_title
;
 Syntheses, Structures, and Photoluminescent Properties of 12 New
 Metal--Organic Frameworks Constructed by a Flexible Dicarboxylate and
 Various N-Donor Ligands
;
_journal_issue 5
_journal_name_full 'Crystal Growth &amp; Design'
_journal_page_first 2397
_journal_paper_doi 10.1021/cg3000526
_journal_volume 12
_journal_year 2012
_chemical_formula_moiety 'C50 H40 Cd2 N4 O10.50'
_chemical_formula_sum 'C50 H40 Cd2 N4 O10.5'
_chemical_formula_weight 1089.66
_chemical_name_systematic
;
 ?
;
_space_group_IT_number 2
_symmetry_cell_setting triclinic
_symmetry_space_group_name_Hall '-P 1'
_symmetry_space_group_name_H-M 'P -1'
_atom_sites_solution_hydrogens geom
_atom_sites_solution_primary direct
_atom_sites_solution_secondary difmap
_audit_creation_method SHELXL-97
_cell_angle_alpha 101.070(5)
_cell_angle_beta 100.043(5)
_cell_angle_gamma 92.132(5)
_cell_formula_units_Z 2
_cell_length_a 10.426(5)
_cell_length_b 14.228(5)
_cell_length_c 15.195(5)
_cell_measurement_reflns_used 3555
_cell_measurement_temperature 293(2)
_cell_measurement_theta_max 29.1117
_cell_measurement_theta_min 2.9195
_cell_volume 2172.4(15)
_computing_cell_refinement CrysAlis
_computing_data_collection 'CrysAlis (Oxford Diffraction, 2006)'
_computing_data_reduction CrysAlis
_computing_structure_refinement 'SHELXL-97 (Sheldrick, 1997)'
_computing_structure_solution 'SHELXS-97 (Sheldrick, 1997)'
_diffrn_ambient_temperature 293(2)
_diffrn_detector_area_resol_mean 10.0
_diffrn_measured_fraction_theta_full 0.995
_diffrn_measured_fraction_theta_max 0.995
_diffrn_measurement_device_type 'Oxford Diffraction Gemini R Ultra'
_diffrn_measurement_method '\w scan'
_diffrn_radiation_monochromator graphite
_diffrn_radiation_source 'fine-focus sealed tube'
_diffrn_radiation_type MoK\a
_diffrn_radiation_wavelength 0.71069
_diffrn_reflns_av_R_equivalents 0.0392
_diffrn_reflns_av_sigmaI/netI 0.0760
_diffrn_reflns_limit_h_max 12
_diffrn_reflns_limit_h_min -11
_diffrn_reflns_limit_k_max 14
_diffrn_reflns_limit_k_min -16
_diffrn_reflns_limit_l_max 18
_diffrn_reflns_limit_l_min -18
_diffrn_reflns_number 13726
_diffrn_reflns_theta_full 25.02
_diffrn_reflns_theta_max 25.02
_diffrn_reflns_theta_min 2.93
_exptl_absorpt_coefficient_mu 1.048
_exptl_absorpt_correction_T_max 0.8503
_exptl_absorpt_correction_T_min 0.8178
_exptl_absorpt_correction_type multi-scan
_exptl_crystal_colour colorless
_exptl_crystal_density_diffrn 1.666
_exptl_crystal_density_method 'not measured'
_exptl_crystal_description block
_exptl_crystal_F_000 1096
_exptl_crystal_size_max 0.20
_exptl_crystal_size_mid 0.18
_exptl_crystal_size_min 0.10
_refine_diff_density_max 0.636
_refine_diff_density_min -0.439
_refine_diff_density_rms 0.087
_refine_ls_extinction_method none
_refine_ls_goodness_of_fit_ref 1.016
_refine_ls_hydrogen_treatment constr
_refine_ls_matrix_type full
_refine_ls_number_parameters 604
_refine_ls_number_reflns 7632
_refine_ls_number_restraints 12
_refine_ls_restrained_S_all 1.015
_refine_ls_R_factor_all 0.0762
_refine_ls_R_factor_gt 0.0435
_refine_ls_shift/su_max 0.002
_refine_ls_shift/su_mean 0.000
_refine_ls_structure_factor_coef Fsqd
_refine_ls_weighting_details 'calc w=1/[\s^2^(Fo^2^)+(0.0159P)^2^+0.0000P] where P=(Fo^2^+2Fc^2^)/3'
_refine_ls_weighting_scheme calc
_refine_ls_wR_factor_gt 0.0647
_refine_ls_wR_factor_ref 0.0772
_reflns_number_gt 5276
_reflns_number_total 7632
_reflns_threshold_expression >2\s(I)
_cod_data_source_file cg3000526_si_002.cif
_cod_data_source_block Compound-5
_cod_depositor_comments
;
The following automatic conversions were performed:

'_exptl_absorpt_correction_type' value 'multi-scan'' was replaced
with the value 'multi-scan' as specified in the replacement file
'src/cod-tools/trunk/data/replacement-values/replacement_values.lst'.

Automatic conversion script
Id: cif_fix_values 5376 2017-05-30 11:51:03Z andrius 
;
_cod_original_sg_symbol_Hall -p1
_cod_original_sg_symbol_H-M p-1
_cod_original_formula_sum 'C50 H40 Cd2 N4 O10.50'
_cod_database_code 4505995

loop_
_symmetry_equiv_pos_as_xyz
'x, y, z'
'-x, -y, -z'

loop_
_atom_site_label
_atom_site_type_symbol
_atom_site_fract_x
_atom_site_fract_y
_atom_site_fract_z
_atom_site_U_iso_or_equiv
_atom_site_adp_type
_atom_site_occupancy
_atom_site_symmetry_multiplicity
_atom_site_calc_flag
_atom_site_refinement_flags
Cd1 Cd 0.29167(3) 0.26602(2) 0.60327(2) 0.03930(11) Uani 1 1 d U
Cd2 Cd 0.13859(3) -0.58233(2) 0.44706(2) 0.03748(11) Uani 1 1 d U
C1 C -0.0447(5) -0.2909(3) 0.7092(4) 0.0483(14) Uani 1 1 d .
C2 C 0.0060(5) -0.2340(3) 0.8041(3) 0.0436(13) Uani 1 1 d .
C3 C -0.0413(5) -0.2548(4) 0.8770(4) 0.0593(15) Uani 1 1 d .
H3 H -0.1044 -0.3052 0.8687 0.071 Uiso 1 1 calc R
C4 C 0.0056(6) -0.2000(4) 0.9636(4) 0.0664(16) Uani 1 1 d .
H4 H -0.0250 -0.2150 1.0136 0.080 Uiso 1 1 calc R
C5 C 0.0972(5) -0.1236(4) 0.9763(3) 0.0548(15) Uani 1 1 d .
H5 H 0.1268 -0.0865 1.0343 0.066 Uiso 1 1 calc R
C6 C 0.1436(5) -0.1030(3) 0.9036(3) 0.0504(14) Uani 1 1 d .
C7 C 0.1007(5) -0.1601(3) 0.8163(3) 0.0471(13) Uani 1 1 d .
H7 H 0.1359 -0.1481 0.7670 0.057 Uiso 1 1 calc R
C8 C 0.2703(6) 0.0394(3) 0.9903(3) 0.0649(17) Uani 1 1 d .
H8A H 0.3224 0.0123 1.0373 0.078 Uiso 1 1 calc R
H8B H 0.1918 0.0611 1.0114 0.078 Uiso 1 1 calc R
C9 C 0.3460(6) 0.1208(3) 0.9697(3) 0.0545(15) Uani 1 1 d .
C10 C 0.4783(6) 0.1386(3) 1.0038(3) 0.0588(16) Uani 1 1 d .
H10 H 0.5220 0.0979 1.0379 0.071 Uiso 1 1 calc R
C11 C 0.5460(5) 0.2170(3) 0.9872(3) 0.0492(14) Uani 1 1 d .
H11 H 0.6348 0.2285 1.0112 0.059 Uiso 1 1 calc R
C12 C 0.4849(5) 0.2786(3) 0.9359(3) 0.0400(12) Uani 1 1 d .
C13 C 0.3530(5) 0.2583(3) 0.8997(3) 0.0458(13) Uani 1 1 d .
H13 H 0.3100 0.2977 0.8638 0.055 Uiso 1 1 calc R
C14 C 0.2852(5) 0.1814(4) 0.9161(3) 0.0530(14) Uani 1 1 d .
H14 H 0.1968 0.1693 0.8909 0.064 Uiso 1 1 calc R
C15 C 0.5562(4) 0.3667(3) 0.9248(3) 0.0380(12) Uani 1 1 d .
C16 C 0.6428(4) 0.4198(3) 1.0011(3) 0.0510(14) Uani 1 1 d .
H16 H 0.6598 0.3957 1.0543 0.061 Uiso 1 1 calc R
C17 C 0.7028(5) 0.5066(4) 0.9988(4) 0.0561(16) Uani 1 1 d .
H17 H 0.7596 0.5407 1.0500 0.067 Uiso 1 1 calc R
C18 C 0.6786(5) 0.5430(4) 0.9203(4) 0.0568(16) Uani 1 1 d .
H18 H 0.7191 0.6018 0.9185 0.068 Uiso 1 1 calc R
C19 C 0.5942(4) 0.4923(3) 0.8444(3) 0.0464(13) Uani 1 1 d .
H19 H 0.5774 0.5174 0.7917 0.056 Uiso 1 1 calc R
C20 C 0.5338(4) 0.4034(3) 0.8460(3) 0.0342(11) Uani 1 1 d .
C21 C 0.4473(5) 0.3513(3) 0.7591(3) 0.0376(11) Uani 1 1 d .
C22 C 0.1338(5) 0.0849(3) 0.6558(4) 0.0557(15) Uani 1 1 d .
H22 H 0.1113 0.1209 0.7080 0.067 Uiso 1 1 calc R
C23 C 0.1055(5) -0.0107(3) 0.6264(3) 0.0519(14) Uani 1 1 d .
H23 H 0.0611 -0.0519 0.6534 0.062 Uiso 1 1 calc R
C24 C 0.2109(5) 0.0465(3) 0.5345(3) 0.0462(13) Uani 1 1 d .
H24 H 0.2521 0.0498 0.4854 0.055 Uiso 1 1 calc R
C25 C 0.1574(4) -0.1305(3) 0.4946(3) 0.0476(14) Uani 1 1 d .
H25A H 0.1693 -0.1265 0.4335 0.057 Uiso 1 1 calc R
H25B H 0.0744 -0.1661 0.4898 0.057 Uiso 1 1 calc R
C26 C 0.2661(5) -0.1822(3) 0.5385(3) 0.0514(15) Uani 1 1 d .
H26A H 0.3490 -0.1476 0.5410 0.062 Uiso 1 1 calc R
H26B H 0.2560 -0.1833 0.6006 0.062 Uiso 1 1 calc R
C27 C 0.3240(4) -0.3116(3) 0.4142(3) 0.0431(12) Uani 1 1 d .
H27 H 0.3704 -0.2742 0.3848 0.052 Uiso 1 1 calc R
C28 C 0.2985(4) -0.4080(3) 0.3931(3) 0.0419(12) Uani 1 1 d .
H28 H 0.3254 -0.4487 0.3452 0.050 Uiso 1 1 calc R
C29 C 0.2102(4) -0.3574(3) 0.5086(3) 0.0354(11) Uani 1 1 d .
H29 H 0.1644 -0.3553 0.5562 0.042 Uiso 1 1 calc R
C30 C 0.3835(4) -0.7323(3) 0.4451(3) 0.0363(12) Uani 1 1 d .
C31 C 0.4480(4) -0.7172(3) 0.3686(3) 0.0346(11) Uani 1 1 d .
C32 C 0.5051(5) -0.6250(3) 0.3755(3) 0.0457(13) Uani 1 1 d .
H32 H 0.4873 -0.5747 0.4196 0.055 Uiso 1 1 calc R
C33 C 0.5866(5) -0.6076(4) 0.3184(4) 0.0587(15) Uani 1 1 d .
H33 H 0.6248 -0.5461 0.3243 0.070 Uiso 1 1 calc R
C34 C 0.6125(5) -0.6816(4) 0.2514(4) 0.0645(16) Uani 1 1 d .
H34 H 0.6691 -0.6705 0.2129 0.077 Uiso 1 1 calc R
C35 C 0.5529(5) -0.7718(4) 0.2429(3) 0.0568(15) Uani 1 1 d .
H35 H 0.5696 -0.8210 0.1973 0.068 Uiso 1 1 calc R
C36 C 0.4699(4) -0.7923(3) 0.2990(3) 0.0393(12) Uani 1 1 d .
C37 C 0.4077(4) -0.8923(3) 0.2798(3) 0.0371(11) Uani 1 1 d .
C38 C 0.2745(5) -0.9110(3) 0.2726(3) 0.0467(13) Uani 1 1 d .
H38 H 0.2225 -0.8603 0.2855 0.056 Uiso 1 1 calc R
C39 C 0.2175(5) -1.0038(3) 0.2465(3) 0.0481(13) Uani 1 1 d .
H39 H 0.1276 -1.0143 0.2408 0.058 Uiso 1 1 calc R
C40 C 0.2919(5) -1.0813(3) 0.2288(3) 0.0388(12) Uani 1 1 d .
C41 C 0.4253(5) -1.0628(3) 0.2372(3) 0.0481(14) Uani 1 1 d .
H41 H 0.4778 -1.1137 0.2266 0.058 Uiso 1 1 calc R
C42 C 0.4812(4) -0.9701(3) 0.2613(3) 0.0489(14) Uani 1 1 d .
H42 H 0.5707 -0.9595 0.2651 0.059 Uiso 1 1 calc R
C43 C 0.2340(5) -1.1836(3) 0.1977(3) 0.0450(13) Uani 1 1 d .
H43A H 0.2153 -1.1995 0.1315 0.054 Uiso 1 1 calc R
H43B H 0.2971 -1.2265 0.2189 0.054 Uiso 1 1 calc R
C44 C 0.0713(4) -1.2913(3) 0.2225(4) 0.0438(13) Uani 1 1 d .
C45 C 0.0810(5) -1.3650(3) 0.1501(3) 0.0524(14) Uani 1 1 d .
H45 H 0.1201 -1.3533 0.1024 0.063 Uiso 1 1 calc R
C46 C 0.0315(5) -1.4564(3) 0.1505(4) 0.0526(14) Uani 1 1 d .
H46 H 0.0346 -1.5056 0.1010 0.063 Uiso 1 1 calc R
C47 C -0.0221(4) -1.4766(3) 0.2215(3) 0.0454(13) Uani 1 1 d .
H47 H -0.0531 -1.5389 0.2207 0.054 Uiso 1 1 calc R
C48 C -0.0296(4) -1.4039(3) 0.2937(3) 0.0300(10) Uani 1 1 d .
C49 C 0.0143(4) -1.3099(3) 0.2925(3) 0.0406(12) Uani 1 1 d .
H49 H 0.0047 -1.2599 0.3397 0.049 Uiso 1 1 calc R
C50 C -0.0737(4) -1.4206(3) 0.3779(3) 0.0367(12) Uani 1 1 d .
N1 N 0.1995(4) 0.1211(2) 0.5988(3) 0.0440(10) Uani 1 1 d .
N2 N 0.1562(4) -0.0339(2) 0.5487(3) 0.0421(10) Uani 1 1 d .
N3 N 0.2669(3) -0.2805(2) 0.4884(3) 0.0372(10) Uani 1 1 d .
N4 N 0.2276(3) -0.4369(2) 0.4521(2) 0.0343(9) Uani 1 1 d .
O1 O 0.0025(4) -0.2744(3) 0.6435(2) 0.0631(11) Uani 1 1 d .
O2 O -0.1356(3) -0.3549(2) 0.7011(2) 0.0586(10) Uani 1 1 d .
O3 O 0.2371(4) -0.0312(2) 0.9066(2) 0.0690(11) Uani 1 1 d .
O4 O 0.4756(3) 0.2718(2) 0.7199(2) 0.0498(9) Uani 1 1 d .
O5 O 0.3491(3) 0.3899(2) 0.7267(2) 0.0566(10) Uani 1 1 d .
O6 O -0.1070(3) -1.3499(2) 0.43245(19) 0.0413(8) Uani 1 1 d .
O7 O -0.0701(3) -1.5017(2) 0.3977(2) 0.0450(8) Uani 1 1 d .
O8 O 0.1200(4) -1.1970(2) 0.2306(3) 0.0686(12) Uani 1 1 d .
O9 O 0.3308(3) -0.6609(2) 0.4870(2) 0.0466(9) Uani 1 1 d .
O10 O 0.3887(3) -0.8087(2) 0.4737(2) 0.0474(9) Uani 1 1 d .
O1W O 0.4564(16) -0.0438(13) 0.4583(11) 0.241(10) Uani 0.50 1 d P

loop_
_atom_site_aniso_label
_atom_site_aniso_U_11
_atom_site_aniso_U_22
_atom_site_aniso_U_33
_atom_site_aniso_U_23
_atom_site_aniso_U_13
_atom_site_aniso_U_12
Cd1 0.0462(2) 0.02933(19) 0.0399(2) 0.00346(16) 0.00502(17) 0.00396(15)
Cd2 0.0407(2) 0.02765(18) 0.0437(2) 0.00561(16) 0.00862(16) 0.00229(15)
C1 0.050(3) 0.035(3) 0.055(4) 0.001(3) 0.001(3) 0.017(3)
C2 0.044(3) 0.038(3) 0.043(3) -0.003(3) 0.003(3) 0.009(2)
C3 0.059(4) 0.051(3) 0.066(4) 0.006(3) 0.018(3) -0.005(3)
C4 0.087(4) 0.062(4) 0.053(4) 0.011(3) 0.023(3) -0.003(3)
C5 0.084(4) 0.047(3) 0.031(3) 0.005(3) 0.009(3) -0.006(3)
C6 0.066(4) 0.041(3) 0.039(3) 0.006(3) 0.000(3) -0.003(3)
C7 0.064(3) 0.045(3) 0.035(3) 0.014(2) 0.011(3) 0.010(3)
C8 0.096(4) 0.050(3) 0.043(3) 0.003(3) 0.006(3) -0.012(3)
C9 0.085(4) 0.036(3) 0.037(3) 0.000(3) 0.008(3) -0.016(3)
C10 0.086(4) 0.040(3) 0.046(3) 0.009(3) -0.002(3) 0.001(3)
C11 0.062(3) 0.043(3) 0.037(3) 0.002(3) 0.000(3) 0.003(3)
C12 0.049(3) 0.039(3) 0.031(3) 0.002(2) 0.008(2) 0.003(2)
C13 0.055(3) 0.044(3) 0.038(3) 0.007(2) 0.010(2) 0.003(3)
C14 0.061(3) 0.052(3) 0.041(3) 0.005(3) 0.007(3) -0.008(3)
C15 0.040(3) 0.037(3) 0.037(3) 0.008(2) 0.008(2) 0.005(2)
C16 0.051(3) 0.053(3) 0.040(3) -0.004(3) 0.001(2) 0.001(3)
C17 0.050(3) 0.052(3) 0.053(4) -0.010(3) -0.002(3) -0.004(3)
C18 0.048(3) 0.043(3) 0.073(4) -0.006(3) 0.015(3) -0.005(3)
C19 0.048(3) 0.044(3) 0.048(3) 0.005(3) 0.016(3) 0.003(2)
C20 0.027(2) 0.034(3) 0.041(3) 0.002(2) 0.010(2) 0.005(2)
C21 0.044(3) 0.035(3) 0.039(3) 0.013(2) 0.014(2) -0.001(2)
C22 0.079(4) 0.042(3) 0.046(3) 0.001(3) 0.019(3) 0.007(3)
C23 0.068(4) 0.044(3) 0.052(3) 0.018(3) 0.024(3) 0.006(3)
C24 0.064(3) 0.030(3) 0.045(3) 0.007(2) 0.011(3) 0.004(2)
C25 0.048(3) 0.031(3) 0.058(3) 0.000(2) 0.004(3) 0.003(2)
C26 0.052(3) 0.027(2) 0.065(3) 0.002(3) -0.008(3) 0.003(2)
C27 0.032(3) 0.044(3) 0.056(3) 0.016(3) 0.009(2) 0.000(2)
C28 0.042(3) 0.043(3) 0.043(3) 0.005(2) 0.018(2) 0.008(2)
C29 0.028(2) 0.036(3) 0.043(3) 0.009(2) 0.009(2) 0.000(2)
C30 0.029(3) 0.041(3) 0.035(3) 0.004(2) 0.000(2) 0.000(2)
C31 0.035(3) 0.033(3) 0.037(3) 0.010(2) 0.005(2) 0.005(2)
C32 0.049(3) 0.034(3) 0.052(3) 0.011(2) 0.001(3) 0.002(2)
C33 0.060(4) 0.049(3) 0.069(4) 0.032(3) -0.003(3) -0.006(3)
C34 0.076(4) 0.073(4) 0.054(4) 0.025(3) 0.025(3) -0.005(3)
C35 0.072(4) 0.056(3) 0.044(3) 0.009(3) 0.018(3) -0.005(3)
C36 0.040(3) 0.039(3) 0.040(3) 0.013(2) 0.005(2) 0.002(2)
C37 0.045(3) 0.037(3) 0.030(3) 0.007(2) 0.009(2) 0.005(2)
C38 0.048(3) 0.035(3) 0.055(3) 0.004(3) 0.009(3) 0.010(2)
C39 0.038(3) 0.052(3) 0.053(3) 0.008(3) 0.010(2) -0.003(2)
C40 0.052(3) 0.031(2) 0.034(3) 0.007(2) 0.009(2) 0.004(2)
C41 0.046(3) 0.038(3) 0.059(3) 0.001(3) 0.015(3) 0.011(2)
C42 0.036(3) 0.039(3) 0.068(4) -0.001(3) 0.013(3) 0.000(2)
C43 0.051(3) 0.041(3) 0.045(3) 0.008(2) 0.015(2) 0.003(2)
C44 0.040(3) 0.032(3) 0.063(3) 0.010(3) 0.017(3) 0.006(2)
C45 0.071(4) 0.040(3) 0.053(3) 0.013(3) 0.028(3) 0.004(3)
C46 0.070(4) 0.040(3) 0.046(3) -0.003(3) 0.020(3) 0.002(3)
C47 0.050(3) 0.033(3) 0.050(3) 0.003(2) 0.006(3) 0.002(2)
C48 0.023(2) 0.039(3) 0.031(2) 0.012(2) 0.0062(19) -0.0032(19)
C49 0.040(3) 0.034(3) 0.046(3) 0.001(2) 0.009(2) 0.006(2)
C50 0.024(2) 0.040(3) 0.043(3) 0.008(3) 0.000(2) 0.000(2)
N1 0.054(3) 0.029(2) 0.049(3) 0.004(2) 0.014(2) 0.0040(19)
N2 0.050(3) 0.025(2) 0.050(3) 0.0072(19) 0.007(2) 0.0038(18)
N3 0.033(2) 0.028(2) 0.049(2) 0.0057(19) 0.0039(19) -0.0012(17)
N4 0.035(2) 0.0272(19) 0.041(2) 0.0056(18) 0.0070(18) 0.0059(16)
O1 0.073(3) 0.069(3) 0.043(2) 0.001(2) 0.009(2) 0.007(2)
O2 0.057(2) 0.051(2) 0.058(2) -0.0029(19) -0.0005(19) 0.0054(19)
O3 0.102(3) 0.053(2) 0.046(2) 0.0012(19) 0.015(2) -0.028(2)
O4 0.057(2) 0.0430(19) 0.0432(19) -0.0012(17) 0.0028(17) 0.0126(17)
O5 0.057(2) 0.0388(18) 0.063(2) -0.0015(18) -0.0082(19) 0.0104(17)
O6 0.0382(18) 0.0505(19) 0.0354(18) 0.0046(16) 0.0104(15) 0.0099(15)
O7 0.044(2) 0.047(2) 0.052(2) 0.0221(17) 0.0167(16) 0.0019(16)
O8 0.075(3) 0.0324(19) 0.111(3) 0.010(2) 0.056(2) 0.0009(18)
O9 0.0454(19) 0.0510(19) 0.0435(19) 0.0032(16) 0.0115(16) 0.0218(16)
O10 0.063(2) 0.0384(19) 0.044(2) 0.0086(17) 0.0182(17) 0.0039(17)
O1W 0.22(2) 0.34(3) 0.22(2) 0.123(18) 0.107(17) 0.15(2)

loop_
_atom_type_symbol
_atom_type_description
_atom_type_scat_dispersion_real
_atom_type_scat_dispersion_imag
_atom_type_scat_source
C C 0.0033 0.0016 'International Tables Vol C Tables 4.2.6.8 and 6.1.1.4'
H H 0.0000 0.0000 'International Tables Vol C Tables 4.2.6.8 and 6.1.1.4'
N N 0.0061 0.0033 'International Tables Vol C Tables 4.2.6.8 and 6.1.1.4'
O O 0.0106 0.0060 'International Tables Vol C Tables 4.2.6.8 and 6.1.1.4'
Cd Cd -0.8075 1.2024 'International Tables Vol C Tables 4.2.6.8 and 6.1.1.4'

loop_
_geom_angle_atom_site_label_1
_geom_angle_atom_site_label_2
_geom_angle_atom_site_label_3
_geom_angle
_geom_angle_site_symmetry_1
_geom_angle_site_symmetry_3
N1 Cd1 O5 128.02(14) . .
N1 Cd1 O9 130.48(12) . 1_565
O5 Cd1 O9 101.09(12) . 1_565
N1 Cd1 O6 100.98(12) . 2_546
O5 Cd1 O6 84.94(11) . 2_546
O9 Cd1 O6 74.61(11) 1_565 2_546
N1 Cd1 O4 100.50(13) . .
O5 Cd1 O4 55.69(10) . .
O9 Cd1 O4 113.91(12) 1_565 .
O6 Cd1 O4 140.38(10) 2_546 .
N1 Cd1 O10 87.02(13) . 1_565
O5 Cd1 O10 136.69(12) . 1_565
O9 Cd1 O10 54.84(11) 1_565 1_565
O6 Cd1 O10 115.78(11) 2_546 1_565
O4 Cd1 O10 98.21(11) . 1_565
N1 Cd1 C21 116.85(14) . .
O5 Cd1 C21 27.90(12) . .
O9 Cd1 C21 109.71(13) 1_565 .
O6 Cd1 C21 112.74(13) 2_546 .
O4 Cd1 C21 27.79(12) . .
O10 Cd1 C21 119.40(13) 1_565 .
N1 Cd1 C30 109.87(14) . 1_565
O5 Cd1 C30 120.81(13) . 1_565
O9 Cd1 C30 27.85(11) 1_565 1_565
O6 Cd1 C30 96.39(12) 2_546 1_565
O4 Cd1 C30 106.97(12) . 1_565
O10 Cd1 C30 27.02(11) 1_565 1_565
C21 Cd1 C30 116.97(13) . 1_565
N4 Cd2 O2 98.57(14) . 2_546
N4 Cd2 O6 127.66(12) . 2_536
O2 Cd2 O6 132.48(12) 2_546 2_536
N4 Cd2 O9 99.54(12) . .
O2 Cd2 O9 89.52(11) 2_546 .
O6 Cd2 O9 74.12(11) 2_536 .
N4 Cd2 O1 147.99(13) . 2_546
O2 Cd2 O1 55.07(13) 2_546 2_546
O6 Cd2 O1 82.92(12) 2_536 2_546
O9 Cd2 O1 98.11(11) . 2_546
N4 Cd2 O7 81.32(11) . 1_565
O2 Cd2 O7 88.29(11) 2_546 1_565
O6 Cd2 O7 107.04(10) 2_536 1_565
O9 Cd2 O7 177.75(9) . 1_565
O1 Cd2 O7 80.19(11) 2_546 1_565
N4 Cd2 C1 123.73(17) . 2_546
O2 Cd2 C1 27.79(15) 2_546 2_546
O6 Cd2 C1 108.61(16) 2_536 2_546
O9 Cd2 C1 95.91(12) . 2_546
O1 Cd2 C1 27.37(14) 2_546 2_546
O7 Cd2 C1 81.90(12) 1_565 2_546
O1 C1 O2 123.1(5) . .
O1 C1 C2 120.5(5) . .
O2 C1 C2 116.4(6) . .
O1 C1 Cd2 67.2(3) . 2_546
O2 C1 Cd2 56.2(2) . 2_546
C2 C1 Cd2 170.5(4) . 2_546
C3 C2 C7 120.3(4) . .
C3 C2 C1 120.7(5) . .
C7 C2 C1 119.0(5) . .
C2 C3 C4 119.6(5) . .
C2 C3 H3 120.2 . .
C4 C3 H3 120.2 . .
C5 C4 C3 120.7(6) . .
C5 C4 H4 119.7 . .
C3 C4 H4 119.7 . .
C6 C5 C4 119.6(5) . .
C6 C5 H5 120.2 . .
C4 C5 H5 120.2 . .
C5 C6 O3 125.8(4) . .
C5 C6 C7 120.2(5) . .
O3 C6 C7 114.0(5) . .
C2 C7 C6 119.6(5) . .
C2 C7 H7 120.2 . .
C6 C7 H7 120.2 . .
O3 C8 C9 106.7(4) . .
O3 C8 H8A 110.4 . .
C9 C8 H8A 110.4 . .
O3 C8 H8B 110.4 . .
C9 C8 H8B 110.4 . .
H8A C8 H8B 108.6 . .
C10 C9 C14 118.2(5) . .
C10 C9 C8 121.0(5) . .
C14 C9 C8 120.9(5) . .
C9 C10 C11 120.1(5) . .
C9 C10 H10 119.9 . .
C11 C10 H10 119.9 . .
C12 C11 C10 121.6(5) . .
C12 C11 H11 119.2 . .
C10 C11 H11 119.2 . .
C11 C12 C13 117.7(5) . .
C11 C12 C15 121.1(4) . .
C13 C12 C15 121.1(4) . .
C14 C13 C12 121.1(5) . .
C14 C13 H13 119.5 . .
C12 C13 H13 119.5 . .
C13 C14 C9 121.2(5) . .
C13 C14 H14 119.4 . .
C9 C14 H14 119.4 . .
C20 C15 C16 118.3(4) . .
C20 C15 C12 123.5(4) . .
C16 C15 C12 118.0(5) . .
C17 C16 C15 121.4(5) . .
C17 C16 H16 119.3 . .
C15 C16 H16 119.3 . .
C16 C17 C18 119.8(5) . .
C16 C17 H17 120.1 . .
C18 C17 H17 120.1 . .
C17 C18 C19 120.0(5) . .
C17 C18 H18 120.0 . .
C19 C18 H18 120.0 . .
C18 C19 C20 120.5(5) . .
C18 C19 H19 119.8 . .
C20 C19 H19 119.8 . .
C15 C20 C19 120.0(4) . .
C15 C20 C21 123.1(4) . .
C19 C20 C21 116.9(4) . .
O4 C21 O5 121.2(4) . .
O4 C21 C20 119.9(4) . .
O5 C21 C20 119.0(4) . .
O4 C21 Cd1 62.2(2) . .
O5 C21 Cd1 59.0(2) . .
C20 C21 Cd1 177.6(3) . .
C23 C22 N1 110.8(4) . .
C23 C22 H22 124.6 . .
N1 C22 H22 124.6 . .
C22 C23 N2 105.2(5) . .
C22 C23 H23 127.4 . .
N2 C23 H23 127.4 . .
N1 C24 N2 111.5(5) . .
N1 C24 H24 124.2 . .
N2 C24 H24 124.2 . .
N2 C25 C26 110.1(3) . .
N2 C25 H25A 109.6 . .
C26 C25 H25A 109.6 . .
N2 C25 H25B 109.6 . .
C26 C25 H25B 109.6 . .
H25A C25 H25B 108.1 . .
N3 C26 C25 111.7(3) . .
N3 C26 H26A 109.3 . .
C25 C26 H26A 109.3 . .
N3 C26 H26B 109.3 . .
C25 C26 H26B 109.3 . .
H26A C26 H26B 107.9 . .
C28 C27 N3 105.4(4) . .
C28 C27 H27 127.3 . .
N3 C27 H27 127.3 . .
C27 C28 N4 110.3(4) . .
C27 C28 H28 124.8 . .
N4 C28 H28 124.8 . .
N4 C29 N3 111.2(4) . .
N4 C29 H29 124.4 . .
N3 C29 H29 124.4 . .
O10 C30 O9 119.9(5) . .
O10 C30 C31 121.9(4) . .
O9 C30 C31 118.0(4) . .
O10 C30 Cd1 63.3(3) . 1_545
O9 C30 Cd1 56.7(2) . 1_545
C31 C30 Cd1 170.3(3) . 1_545
C32 C31 C36 119.5(5) . .
C32 C31 C30 116.3(4) . .
C36 C31 C30 123.5(4) . .
C33 C32 C31 120.9(5) . .
C33 C32 H32 119.5 . .
C31 C32 H32 119.5 . .
C32 C33 C34 120.1(5) . .
C32 C33 H33 119.9 . .
C34 C33 H33 119.9 . .
C35 C34 C33 118.9(5) . .
C35 C34 H34 120.6 . .
C33 C34 H34 120.6 . .
C36 C35 C34 122.8(5) . .
C36 C35 H35 118.6 . .
C34 C35 H35 118.6 . .
C35 C36 C31 117.6(4) . .
C35 C36 C37 117.3(4) . .
C31 C36 C37 125.1(4) . .
C42 C37 C38 117.4(4) . .
C42 C37 C36 120.3(4) . .
C38 C37 C36 122.1(4) . .
C39 C38 C37 121.1(4) . .
C39 C38 H38 119.4 . .
C37 C38 H38 119.4 . .
C40 C39 C38 121.1(4) . .
C40 C39 H39 119.4 . .
C38 C39 H39 119.4 . .
C39 C40 C41 117.8(4) . .
C39 C40 C43 123.1(4) . .
C41 C40 C43 119.0(4) . .
C42 C41 C40 120.8(4) . .
C42 C41 H41 119.6 . .
C40 C41 H41 119.6 . .
C41 C42 C37 121.7(4) . .
C41 C42 H42 119.1 . .
C37 C42 H42 119.1 . .
O8 C43 C40 111.5(4) . .
O8 C43 H43A 109.3 . .
C40 C43 H43A 109.3 . .
O8 C43 H43B 109.3 . .
C40 C43 H43B 109.3 . .
H43A C43 H43B 108.0 . .
C49 C44 C45 120.0(4) . .
C49 C44 O8 116.2(4) . .
C45 C44 O8 123.8(5) . .
C46 C45 C44 118.6(5) . .
C46 C45 H45 120.7 . .
C44 C45 H45 120.7 . .
C47 C46 C45 122.0(4) . .
C47 C46 H46 119.0 . .
C45 C46 H46 119.0 . .
C48 C47 C46 119.3(4) . .
C48 C47 H47 120.4 . .
C46 C47 H47 120.4 . .
C47 C48 C49 119.6(4) . .
C47 C48 C50 123.0(4) . .
C49 C48 C50 117.3(4) . .
C44 C49 C48 120.5(4) . .
C44 C49 H49 119.8 . .
C48 C49 H49 119.8 . .
O7 C50 O6 120.3(5) . .
O7 C50 C48 120.2(4) . .
O6 C50 C48 119.3(4) . .
C24 N1 C22 104.9(4) . .
C24 N1 Cd1 121.7(4) . .
C22 N1 Cd1 133.2(3) . .
C24 N2 C23 107.6(4) . .
C24 N2 C25 126.4(4) . .
C23 N2 C25 126.0(4) . .
C29 N3 C27 107.7(4) . .
C29 N3 C26 124.5(4) . .
C27 N3 C26 127.8(4) . .
C29 N4 C28 105.3(4) . .
C29 N4 Cd2 125.9(3) . .
C28 N4 Cd2 128.4(3) . .
C1 O1 Cd2 85.5(3) . 2_546
C1 O2 Cd2 96.0(3) . 2_546
C6 O3 C8 116.9(4) . .
C21 O4 Cd1 90.0(3) . .
C21 O5 Cd1 93.1(2) . .
C50 O6 Cd2 102.2(3) . 2_536
C50 O6 Cd1 124.0(3) . 2_546
Cd2 O6 Cd1 106.26(12) 2_536 2_546
C50 O7 Cd2 125.2(3) . 1_545
C43 O8 C44 117.1(3) . .
C30 O9 Cd1 95.5(3) . 1_545
C30 O9 Cd2 133.3(3) . .
Cd1 O9 Cd2 104.90(13) 1_545 .
C30 O10 Cd1 89.7(3) . 1_545

loop_
_geom_bond_atom_site_label_1
_geom_bond_atom_site_label_2
_geom_bond_distance
_geom_bond_site_symmetry_2
Cd1 N1 2.226(4) .
Cd1 O5 2.290(3) .
Cd1 O9 2.301(4) 1_565
Cd1 O6 2.341(3) 2_546
Cd1 O4 2.360(3) .
Cd1 O10 2.449(3) 1_565
Cd1 C21 2.669(4) .
Cd1 C30 2.741(5) 1_565
Cd2 N4 2.218(4) .
Cd2 O2 2.252(3) 2_546
Cd2 O6 2.292(3) 2_536
Cd2 O9 2.374(3) .
Cd2 O1 2.491(3) 2_546
Cd2 O7 2.561(3) 1_565
Cd2 C1 2.695(5) 2_546
C1 O1 1.243(6) .
C1 O2 1.263(6) .
C1 C2 1.506(6) .
C1 Cd2 2.695(5) 2_546
C2 C3 1.364(7) .
C2 C7 1.379(6) .
C3 C4 1.390(6) .
C3 H3 0.9300 .
C4 C5 1.381(7) .
C4 H4 0.9300 .
C5 C6 1.357(7) .
C5 H5 0.9300 .
C6 O3 1.374(6) .
C6 C7 1.404(6) .
C7 H7 0.9300 .
C8 O3 1.440(5) .
C8 C9 1.489(7) .
C8 H8A 0.9700 .
C8 H8B 0.9700 .
C9 C10 1.382(7) .
C9 C14 1.394(7) .
C10 C11 1.384(7) .
C10 H10 0.9300 .
C11 C12 1.383(6) .
C11 H11 0.9300 .
C12 C13 1.386(6) .
C12 C15 1.486(6) .
C13 C14 1.367(7) .
C13 H13 0.9300 .
C14 H14 0.9300 .
C15 C20 1.382(6) .
C15 C16 1.407(6) .
C16 C17 1.372(7) .
C16 H16 0.9300 .
C17 C18 1.376(7) .
C17 H17 0.9300 .
C18 C19 1.381(6) .
C18 H18 0.9300 .
C19 C20 1.399(6) .
C19 H19 0.9300 .
C20 C21 1.506(6) .
C21 O4 1.244(5) .
C21 O5 1.250(5) .
C22 C23 1.352(6) .
C22 N1 1.354(6) .
C22 H22 0.9300 .
C23 N2 1.365(6) .
C23 H23 0.9300 .
C24 N1 1.323(5) .
C24 N2 1.330(6) .
C24 H24 0.9300 .
C25 N2 1.463(5) .
C25 C26 1.502(6) .
C25 H25A 0.9700 .
C25 H25B 0.9700 .
C26 N3 1.459(5) .
C26 H26A 0.9700 .
C26 H26B 0.9700 .
C27 C28 1.352(6) .
C27 N3 1.372(6) .
C27 H27 0.9300 .
C28 N4 1.368(6) .
C28 H28 0.9300 .
C29 N4 1.321(5) .
C29 N3 1.336(5) .
C29 H29 0.9300 .
C30 O10 1.245(5) .
C30 O9 1.286(5) .
C30 C31 1.486(7) .
C30 Cd1 2.741(5) 1_545
C31 C32 1.399(6) .
C31 C36 1.408(6) .
C32 C33 1.364(7) .
C32 H32 0.9300 .
C33 C34 1.386(7) .
C33 H33 0.9300 .
C34 C35 1.378(7) .
C34 H34 0.9300 .
C35 C36 1.377(7) .
C35 H35 0.9300 .
C36 C37 1.496(6) .
C37 C42 1.381(6) .
C37 C38 1.386(6) .
C38 C39 1.383(6) .
C38 H38 0.9300 .
C39 C40 1.382(6) .
C39 H39 0.9300 .
C40 C41 1.385(6) .
C40 C43 1.509(6) .
C41 C42 1.378(6) .
C41 H41 0.9300 .
C42 H42 0.9300 .
C43 O8 1.388(5) .
C43 H43A 0.9700 .
C43 H43B 0.9700 .
C44 C49 1.369(7) .
C44 C45 1.387(6) .
C44 O8 1.391(5) .
C45 C46 1.382(6) .
C45 H45 0.9300 .
C46 C47 1.370(7) .
C46 H46 0.9300 .
C47 C48 1.371(6) .
C47 H47 0.9300 .
C48 C49 1.402(6) .
C48 C50 1.489(6) .
C49 H49 0.9300 .
C50 O7 1.247(5) .
C50 O6 1.276(5) .
O1 Cd2 2.491(3) 2_546
O2 Cd2 2.252(3) 2_546
O6 Cd2 2.292(3) 2_536
O6 Cd1 2.341(3) 2_546
O7 Cd2 2.561(3) 1_545
O9 Cd1 2.301(4) 1_545
O10 Cd1 2.449(3) 1_545
O1W O1W 1.70(3) 2_656

loop_
_geom_torsion_atom_site_label_1
_geom_torsion_atom_site_label_2
_geom_torsion_atom_site_label_3
_geom_torsion_atom_site_label_4
_geom_torsion
_geom_torsion_site_symmetry_1
_geom_torsion_site_symmetry_4
O1 C1 C2 C3 -177.0(5) . .
O2 C1 C2 C3 2.8(7) . .
Cd2 C1 C2 C3 -35(2) 2_546 .
O1 C1 C2 C7 3.4(7) . .
O2 C1 C2 C7 -176.8(4) . .
Cd2 C1 C2 C7 146(2) 2_546 .
C7 C2 C3 C4 0.8(8) . .
C1 C2 C3 C4 -178.9(4) . .
C2 C3 C4 C5 1.5(8) . .
C3 C4 C5 C6 -1.3(8) . .
C4 C5 C6 O3 -178.1(5) . .
C4 C5 C6 C7 -1.2(8) . .
C3 C2 C7 C6 -3.2(7) . .
C1 C2 C7 C6 176.5(4) . .
C5 C6 C7 C2 3.4(7) . .
O3 C6 C7 C2 -179.4(4) . .
O3 C8 C9 C10 -109.4(5) . .
O3 C8 C9 C14 71.0(6) . .
C14 C9 C10 C11 2.4(8) . .
C8 C9 C10 C11 -177.3(4) . .
C9 C10 C11 C12 -0.7(8) . .
C10 C11 C12 C13 -1.2(7) . .
C10 C11 C12 C15 175.1(4) . .
C11 C12 C13 C14 1.5(7) . .
C15 C12 C13 C14 -174.8(4) . .
C12 C13 C14 C9 0.1(7) . .
C10 C9 C14 C13 -2.1(7) . .
C8 C9 C14 C13 177.6(5) . .
C11 C12 C15 C20 145.9(5) . .
C13 C12 C15 C20 -38.0(7) . .
C11 C12 C15 C16 -39.9(6) . .
C13 C12 C15 C16 136.3(5) . .
C20 C15 C16 C17 0.8(7) . .
C12 C15 C16 C17 -173.8(4) . .
C15 C16 C17 C18 -0.1(7) . .
C16 C17 C18 C19 0.0(8) . .
C17 C18 C19 C20 -0.6(7) . .
C16 C15 C20 C19 -1.4(6) . .
C12 C15 C20 C19 172.8(4) . .
C16 C15 C20 C21 177.6(4) . .
C12 C15 C20 C21 -8.2(7) . .
C18 C19 C20 C15 1.4(7) . .
C18 C19 C20 C21 -177.7(4) . .
C15 C20 C21 O4 -61.6(6) . .
C19 C20 C21 O4 117.4(5) . .
C15 C20 C21 O5 119.5(5) . .
C19 C20 C21 O5 -61.5(6) . .
C15 C20 C21 Cd1 149(8) . .
C19 C20 C21 Cd1 -32(8) . .
N1 Cd1 C21 O4 58.5(3) . .
O5 Cd1 C21 O4 179.8(5) . .
O9 Cd1 C21 O4 -104.1(3) 1_565 .
O6 Cd1 C21 O4 174.8(3) 2_546 .
O10 Cd1 C21 O4 -44.1(3) 1_565 .
C30 Cd1 C21 O4 -74.7(3) 1_565 .
N1 Cd1 C21 O5 -121.3(3) . .
O9 Cd1 C21 O5 76.1(3) 1_565 .
O6 Cd1 C21 O5 -4.9(3) 2_546 .
O4 Cd1 C21 O5 -179.8(5) . .
O10 Cd1 C21 O5 136.1(3) 1_565 .
C30 Cd1 C21 O5 105.5(3) 1_565 .
N1 Cd1 C21 C20 -152(8) . .
O5 Cd1 C21 C20 -31(8) . .
O9 Cd1 C21 C20 46(8) 1_565 .
O6 Cd1 C21 C20 -36(8) 2_546 .
O4 Cd1 C21 C20 150(8) . .
O10 Cd1 C21 C20 105(8) 1_565 .
C30 Cd1 C21 C20 75(8) 1_565 .
N1 C22 C23 N2 0.2(6) . .
N2 C25 C26 N3 177.6(4) . .
N3 C27 C28 N4 -0.1(5) . .
O10 C30 C31 C32 -142.6(4) . .
O9 C30 C31 C32 31.5(6) . .
Cd1 C30 C31 C32 -23(2) 1_545 .
O10 C30 C31 C36 28.0(6) . .
O9 C30 C31 C36 -157.9(4) . .
Cd1 C30 C31 C36 147.7(18) 1_545 .
C36 C31 C32 C33 -3.0(7) . .
C30 C31 C32 C33 167.9(4) . .
C31 C32 C33 C34 0.9(8) . .
C32 C33 C34 C35 1.1(8) . .
C33 C34 C35 C36 -1.0(8) . .
C34 C35 C36 C31 -1.1(8) . .
C34 C35 C36 C37 177.6(5) . .
C32 C31 C36 C35 3.1(6) . .
C30 C31 C36 C35 -167.2(4) . .
C32 C31 C36 C37 -175.6(4) . .
C30 C31 C36 C37 14.1(7) . .
C35 C36 C37 C42 44.5(7) . .
C31 C36 C37 C42 -136.8(5) . .
C35 C36 C37 C38 -130.1(5) . .
C31 C36 C37 C38 48.6(7) . .
C42 C37 C38 C39 -0.9(7) . .
C36 C37 C38 C39 173.9(4) . .
C37 C38 C39 C40 1.5(8) . .
C38 C39 C40 C41 -0.6(7) . .
C38 C39 C40 C43 -178.3(4) . .
C39 C40 C41 C42 -0.9(8) . .
C43 C40 C41 C42 176.9(4) . .
C40 C41 C42 C37 1.5(8) . .
C38 C37 C42 C41 -0.6(8) . .
C36 C37 C42 C41 -175.5(4) . .
C39 C40 C43 O8 -29.5(7) . .
C41 C40 C43 O8 152.8(5) . .
C49 C44 C45 C46 0.4(7) . .
O8 C44 C45 C46 178.6(5) . .
C44 C45 C46 C47 -2.5(8) . .
C45 C46 C47 C48 1.4(8) . .
C46 C47 C48 C49 1.8(7) . .
C46 C47 C48 C50 -173.6(4) . .
C45 C44 C49 C48 2.7(7) . .
O8 C44 C49 C48 -175.6(4) . .
C47 C48 C49 C44 -3.8(7) . .
C50 C48 C49 C44 171.8(4) . .
C47 C48 C50 O7 20.7(6) . .
C49 C48 C50 O7 -154.8(4) . .
C47 C48 C50 O6 -163.9(4) . .
C49 C48 C50 O6 20.6(6) . .
N2 C24 N1 C22 -0.2(5) . .
N2 C24 N1 Cd1 175.6(3) . .
C23 C22 N1 C24 0.0(6) . .
C23 C22 N1 Cd1 -175.1(3) . .
O5 Cd1 N1 C24 -156.5(3) . .
O9 Cd1 N1 C24 32.3(4) 1_565 .
O6 Cd1 N1 C24 111.3(3) 2_546 .
O4 Cd1 N1 C24 -102.2(4) . .
O10 Cd1 N1 C24 -4.4(3) 1_565 .
C21 Cd1 N1 C24 -126.0(3) . .
C30 Cd1 N1 C24 10.3(4) 1_565 .
O5 Cd1 N1 C22 17.9(5) . .
O9 Cd1 N1 C22 -153.3(4) 1_565 .
O6 Cd1 N1 C22 -74.3(5) 2_546 .
O4 Cd1 N1 C22 72.2(5) . .
O10 Cd1 N1 C22 170.0(5) 1_565 .
C21 Cd1 N1 C22 48.4(5) . .
C30 Cd1 N1 C22 -175.3(4) 1_565 .
N1 C24 N2 C23 0.3(5) . .
N1 C24 N2 C25 -176.0(4) . .
C22 C23 N2 C24 -0.3(6) . .
C22 C23 N2 C25 176.0(4) . .
C26 C25 N2 C24 96.2(6) . .
C26 C25 N2 C23 -79.4(6) . .
N4 C29 N3 C27 0.3(5) . .
N4 C29 N3 C26 -179.5(4) . .
C28 C27 N3 C29 -0.1(5) . .
C28 C27 N3 C26 179.7(4) . .
C25 C26 N3 C29 -95.3(5) . .
C25 C26 N3 C27 84.9(6) . .
N3 C29 N4 C28 -0.4(5) . .
N3 C29 N4 Cd2 -173.9(3) . .
C27 C28 N4 C29 0.3(5) . .
C27 C28 N4 Cd2 173.6(3) . .
O2 Cd2 N4 C29 152.4(3) 2_546 .
O6 Cd2 N4 C29 -39.4(4) 2_536 .
O9 Cd2 N4 C29 -116.7(3) . .
O1 Cd2 N4 C29 120.8(4) 2_546 .
O7 Cd2 N4 C29 65.5(3) 1_565 .
C1 Cd2 N4 C29 139.6(3) 2_546 .
O2 Cd2 N4 C28 -19.6(4) 2_546 .
O6 Cd2 N4 C28 148.6(3) 2_536 .
O9 Cd2 N4 C28 71.3(4) . .
O1 Cd2 N4 C28 -51.3(5) 2_546 .
O7 Cd2 N4 C28 -106.6(4) 1_565 .
C1 Cd2 N4 C28 -32.4(4) 2_546 .
O2 C1 O1 Cd2 -6.1(5) . 2_546
C2 C1 O1 Cd2 173.7(4) . 2_546
O1 C1 O2 Cd2 6.8(5) . 2_546
C2 C1 O2 Cd2 -173.0(3) . 2_546
C5 C6 O3 C8 -12.7(8) . .
C7 C6 O3 C8 170.3(4) . .
C9 C8 O3 C6 -166.2(4) . .
O5 C21 O4 Cd1 0.2(5) . .
C20 C21 O4 Cd1 -178.6(4) . .
N1 Cd1 O4 C21 -129.3(3) . .
O5 Cd1 O4 C21 -0.1(3) . .
O9 Cd1 O4 C21 87.1(3) 1_565 .
O6 Cd1 O4 C21 -7.5(4) 2_546 .
O10 Cd1 O4 C21 142.2(3) 1_565 .
C30 Cd1 O4 C21 116.0(3) 1_565 .
O4 C21 O5 Cd1 -0.2(5) . .
C20 C21 O5 Cd1 178.6(4) . .
N1 Cd1 O5 C21 75.5(3) . .
O9 Cd1 O5 C21 -111.4(3) 1_565 .
O6 Cd1 O5 C21 175.4(3) 2_546 .
O4 Cd1 O5 C21 0.1(3) . .
O10 Cd1 O5 C21 -61.7(4) 1_565 .
C30 Cd1 O5 C21 -90.1(3) 1_565 .
O7 C50 O6 Cd2 2.1(4) . 2_536
C48 C50 O6 Cd2 -173.3(3) . 2_536
O7 C50 O6 Cd1 -117.3(4) . 2_546
C48 C50 O6 Cd1 67.3(5) . 2_546
O6 C50 O7 Cd2 -106.8(4) . 1_545
C48 C50 O7 Cd2 68.6(5) . 1_545
C40 C43 O8 C44 -167.4(4) . .
C49 C44 O8 C43 144.0(4) . .
C45 C44 O8 C43 -34.2(7) . .
O10 C30 O9 Cd1 3.7(4) . 1_545
C31 C30 O9 Cd1 -170.5(3) . 1_545
O10 C30 O9 Cd2 -112.8(4) . .
C31 C30 O9 Cd2 73.0(5) . .
Cd1 C30 O9 Cd2 -116.5(4) 1_545 .
N4 Cd2 O9 C30 -118.0(4) . .
O2 Cd2 O9 C30 -19.4(4) 2_546 .
O6 Cd2 O9 C30 115.4(4) 2_536 .
O1 Cd2 O9 C30 35.2(5) 2_546 .
O7 Cd2 O9 C30 -6(3) 1_565 .
C1 Cd2 O9 C30 7.7(5) 2_546 .
N4 Cd2 O9 Cd1 129.22(13) . 1_545
O2 Cd2 O9 Cd1 -132.17(13) 2_546 1_545
O6 Cd2 O9 Cd1 2.61(10) 2_536 1_545
O1 Cd2 O9 Cd1 -77.59(14) 2_546 1_545
O7 Cd2 O9 Cd1 -119(3) 1_565 1_545
C1 Cd2 O9 Cd1 -105.09(17) 2_546 1_545
O9 C30 O10 Cd1 -3.4(4) . 1_545
C31 C30 O10 Cd1 170.5(3) . 1_545
